data_7054842
loop_
_publ_author_name
'Roymuhury, Sagnik K.'
'Chakraborty, Debashis'
'Ramkumar, Venkatachalam'

_publ_section_title
;
 Zwitterionic group 4 aminophenolate catalysts for the polymerization of
 lactides and ethylene
;
_journal_issue 7
_journal_name_full 'New J. Chem.'
_journal_page_first 5218
_journal_paper_doi 10.1039/C5NJ00486A
_journal_volume 39
_journal_year 2015
_chemical_formula_sum 'C52.14 H80.16 Cl6 Hf N2 O2'
_chemical_formula_weight 1158.21
_chemical_name_systematic tbu_hf
_chemical_properties_physical 'Air-sensitive, Moisture-sensitive'
_space_group_crystal_system monoclinic
_space_group_IT_number 14
_space_group_name_Hall '-P 2ybc'
_space_group_name_H-M_alt 'P 1 21/c 1'
_symmetry_space_group_name_Hall '-P 2ybc'
_symmetry_space_group_name_H-M 'P 1 21/c 1'
_atom_sites_solution_hydrogens geom
_audit_creation_method SHELXL-2014/7
_audit_update_record
;
2015-04-06 deposited with the CCDC.
2015-04-20 downloaded from the CCDC.
;
_cell_angle_alpha 90
_cell_angle_beta 99.266(2)
_cell_angle_gamma 90
_cell_formula_units_Z 2
_cell_length_a 20.6487(9)
_cell_length_b 10.3507(4)
_cell_length_c 14.0719(7)
_cell_measurement_reflns_used 9909
_cell_measurement_temperature 296(2)
_cell_measurement_theta_max 28.33
_cell_measurement_theta_min 2.207
_cell_volume 2968.3(2)
_computing_cell_refinement 'Bruker SAINT'
_computing_data_collection 'Bruker APEX2'
_computing_data_reduction 'Bruker SAINT'
_computing_molecular_graphics 'Bruker SHELXTL'
_computing_publication_material 'SHELXL-2013 (Sheldrick, 2013)'
_computing_structure_refinement 'SHELXL-2014/7 (Sheldrick, 2014)'
_computing_structure_solution 'SHELXL-97 (Sheldrick, 2008)'
_diffrn_ambient_temperature 296(2)
_diffrn_measured_fraction_theta_full 1.000
_diffrn_measured_fraction_theta_max 1.000
_diffrn_measurement_device_type 'Bruker APEXII CCD area Detector'
_diffrn_measurement_method 'phi and omega scans'
_diffrn_radiation_type MoK\a
_diffrn_radiation_wavelength 0.71073
_diffrn_reflns_av_R_equivalents 0.0231
_diffrn_reflns_av_unetI/netI 0.0209
_diffrn_reflns_laue_measured_fraction_full 1.000
_diffrn_reflns_laue_measured_fraction_max 1.000
_diffrn_reflns_limit_h_max 24
_diffrn_reflns_limit_h_min -24
_diffrn_reflns_limit_k_max 12
_diffrn_reflns_limit_k_min -12
_diffrn_reflns_limit_l_max 16
_diffrn_reflns_limit_l_min -16
_diffrn_reflns_number 22537
_diffrn_reflns_point_group_measured_fraction_full 1.000
_diffrn_reflns_point_group_measured_fraction_max 1.000
_diffrn_reflns_theta_full 24.999
_diffrn_reflns_theta_max 24.999
_diffrn_reflns_theta_min 0.999
_exptl_absorpt_coefficient_mu 2.063
_exptl_absorpt_correction_T_max 0.517
_exptl_absorpt_correction_T_min 0.350
_exptl_absorpt_correction_type multi-scan
_exptl_absorpt_process_details SADABS(Bruker,2014)
_exptl_crystal_colour white
_exptl_crystal_density_diffrn 1.296
_exptl_crystal_description Block
_exptl_crystal_F_000 1336
_exptl_crystal_size_max 0.350
_exptl_crystal_size_mid 0.280
_exptl_crystal_size_min 0.200
_refine_diff_density_max 1.403
_refine_diff_density_min -0.518
_refine_diff_density_rms 0.161
_refine_ls_extinction_coef 0.0036(3)
_refine_ls_extinction_expression Fc^*^=kFc[1+0.001xFc^2^\l^3^/sin(2\q)]^-1/4^
_refine_ls_extinction_method 'SHELXL-2014/7 (Sheldrick 2014'
_refine_ls_goodness_of_fit_ref 1.177
_refine_ls_hydrogen_treatment constr
_refine_ls_matrix_type full
_refine_ls_number_parameters 338
_refine_ls_number_reflns 5234
_refine_ls_number_restraints 1
_refine_ls_restrained_S_all 1.177
_refine_ls_R_factor_all 0.0507
_refine_ls_R_factor_gt 0.0362
_refine_ls_shift/su_max 0.001
_refine_ls_shift/su_mean 0.000
_refine_ls_structure_factor_coef Fsqd
_refine_ls_weighting_details 'w=1/[\s^2^(Fo^2^)+(0.0484P)^2^+6.6740P] where P=(Fo^2^+2Fc^2^)/3'
_refine_ls_weighting_scheme calc
_refine_ls_wR_factor_gt 0.0888
_refine_ls_wR_factor_ref 0.1133
_reflns_Friedel_coverage 0.000
_reflns_number_gt 4153
_reflns_number_total 5234
_reflns_threshold_expression 'I > 2\s(I)'
_cod_data_source_file c5nj00486a2.cif
_cod_data_source_block tbu_hf
_cod_depositor_comments
;
The following automatic conversions were performed:

'_exptl_absorpt_correction_type' value 'Multi-scan' changed to
'multi-scan' according to
/usr/data/users/saulius/crontab/automatic-downloads/rss-feeds/RSC/lib/dictionaries/cif_core.dic
dictionary named 'cif_core.dic' version 2.4.2 from 2011-04-26.

Automatic conversion script
Id: cif_fix_values 3271 2015-04-21 07:52:19Z andrius 

 Adding full bibliography for 7054839--7054842.cif.
;
_cod_database_code 7054842
_shelx_shelxl_version_number 2014/7
_shelx_space_group_comment
;
The symmetry employed for this shelxl refinement is uniquely defined
by the following loop, which should always be used as a source of
symmetry information in preference to the above space-group names.
They are only intended as comments.
;
_shelx_estimated_absorpt_t_min 0.350
_shelx_estimated_absorpt_t_max 0.517

loop_
_space_group_symop_operation_xyz
'x, y, z'
'-x, y+1/2, -z+1/2'
'-x, -y, -z'
'x, -y-1/2, z-1/2'

loop_
_atom_site_label
_atom_site_type_symbol
_atom_site_fract_x
_atom_site_fract_y
_atom_site_fract_z
_atom_site_U_iso_or_equiv
_atom_site_adp_type
_atom_site_occupancy
_atom_site_site_symmetry_order
_atom_site_calc_flag
_atom_site_refinement_flags_posn
_atom_site_refinement_flags_adp
_atom_site_refinement_flags_occupancy
_atom_site_disorder_assembly
_atom_site_disorder_group
C1 C 0.7335(2) 0.4348(5) 0.3858(4) 0.0437(11) Uani 1 1 d . . . . .
C2 C 0.7911(2) 0.4778(5) 0.4431(4) 0.0448(12) Uani 1 1 d . . . . .
C3 C 0.8445(2) 0.4989(4) 0.3957(4) 0.0456(12) Uani 1 1 d . . . . .
H3 H 0.8835 0.5275 0.4321 0.055 Uiso 1 1 calc R U . . .
C4 C 0.8435(3) 0.4801(5) 0.2979(4) 0.0493(13) Uani 1 1 d . . . . .
C5 C 0.7854(2) 0.4372(6) 0.2451(4) 0.0516(12) Uani 1 1 d . . . . .
H5 H 0.7831 0.4227 0.1794 0.062 Uiso 1 1 calc R U . . .
C6 C 0.7304(2) 0.4153(5) 0.2873(4) 0.0443(11) Uani 1 1 d . . . . .
C7 C 0.6688(2) 0.3621(5) 0.2295(4) 0.0527(13) Uani 1 1 d . . . . .
H7A H 0.6589 0.2797 0.2568 0.063 Uiso 1 1 calc R U . . .
H7B H 0.6765 0.3462 0.1643 0.063 Uiso 1 1 calc R U . . .
C8 C 0.5510(2) 0.3845(5) 0.1672(4) 0.0534(13) Uani 1 1 d . . . . .
H8A H 0.5445 0.3011 0.1957 0.064 Uiso 1 1 calc R U . . .
H8B H 0.5600 0.3695 0.1025 0.064 Uiso 1 1 calc R U . . .
C9 C 0.4888(3) 0.4629(6) 0.1617(5) 0.0648(16) Uani 1 1 d . . . . .
H9A H 0.4828 0.4880 0.2253 0.097 Uiso 1 1 calc R U . . .
H9B H 0.4520 0.4118 0.1327 0.097 Uiso 1 1 calc R U . . .
H9C H 0.4920 0.5387 0.1234 0.097 Uiso 1 1 calc R U . . .
C10 C 0.6225(3) 0.5833(5) 0.1910(4) 0.0569(14) Uani 1 1 d . . . . .
H10A H 0.6597 0.6193 0.2335 0.068 Uiso 1 1 calc R U . . .
H10B H 0.5847 0.6370 0.1961 0.068 Uiso 1 1 calc R U . . .
C11 C 0.6361(4) 0.5907(9) 0.0893(5) 0.093(2) Uani 1 1 d . . . . .
H11A H 0.6770 0.5488 0.0853 0.140 Uiso 1 1 calc R U . . .
H11B H 0.6384 0.6796 0.0708 0.140 Uiso 1 1 calc R U . . .
H11C H 0.6014 0.5484 0.0469 0.140 Uiso 1 1 calc R U . . .
C12 C 0.7961(3) 0.4999(5) 0.5522(4) 0.0550(14) Uani 1 1 d . . . . .
C13 C 0.8663(3) 0.5346(9) 0.5988(5) 0.094(3) Uani 1 1 d . . . . .
H13A H 0.8952 0.4643 0.5904 0.140 Uiso 1 1 calc R U . . .
H13B H 0.8675 0.5502 0.6663 0.140 Uiso 1 1 calc R U . . .
H13C H 0.8802 0.6109 0.5689 0.140 Uiso 1 1 calc R U . . .
C14 C 0.7521(3) 0.6137(7) 0.5708(4) 0.0685(16) Uani 1 1 d . . . . .
H14A H 0.7665 0.6906 0.5424 0.103 Uiso 1 1 calc R U . . .
H14B H 0.7547 0.6262 0.6390 0.103 Uiso 1 1 calc R U . . .
H14C H 0.7075 0.5954 0.5428 0.103 Uiso 1 1 calc R U . . .
C15 C 0.7777(3) 0.3765(7) 0.6031(5) 0.082(2) Uani 1 1 d . . . . .
H15A H 0.7330 0.3537 0.5789 0.122 Uiso 1 1 calc R U . . .
H15B H 0.7825 0.3918 0.6712 0.122 Uiso 1 1 calc R U . . .
H15C H 0.8061 0.3072 0.5909 0.122 Uiso 1 1 calc R U . . .
C16 C 0.9048(3) 0.5019(6) 0.2494(5) 0.0629(16) Uani 1 1 d . . . . .
C17 C 0.9579(5) 0.5653(17) 0.3124(9) 0.195(7) Uani 1 1 d . . . . .
H17A H 0.9751 0.5080 0.3640 0.293 Uiso 1 1 calc R U . . .
H17B H 0.9417 0.6423 0.3385 0.293 Uiso 1 1 calc R U . . .
H17C H 0.9921 0.5875 0.2765 0.293 Uiso 1 1 calc R U . . .
C18 C 0.8869(5) 0.5938(17) 0.1663(9) 0.195(8) Uani 1 1 d . . . . .
H18A H 0.9262 0.6303 0.1491 0.292 Uiso 1 1 calc R U . . .
H18B H 0.8598 0.6616 0.1847 0.292 Uiso 1 1 calc R U . . .
H18C H 0.8635 0.5479 0.1122 0.292 Uiso 1 1 calc R U . . .
C19 C 0.9258(7) 0.3821(11) 0.2139(15) 0.253(11) Uani 1 1 d . . . . .
H19A H 0.9445 0.3287 0.2671 0.379 Uiso 1 1 calc R U . . .
H19B H 0.9582 0.3986 0.1735 0.379 Uiso 1 1 calc R U . . .
H19C H 0.8889 0.3388 0.1773 0.379 Uiso 1 1 calc R U . . .
Cl2 Cl 0.43450(6) 1.13198(13) 0.09387(10) 0.0516(3) Uani 1 1 d . . . . .
Cl3 Cl 0.47934(7) 0.81046(14) 0.09332(11) 0.0629(4) Uani 1 1 d . . . . .
Cl4 Cl 0.59938(6) 1.04783(17) 0.11481(10) 0.0608(4) Uani 1 1 d . . . . .
Hf1 Hf 0.5000 1.0000 0.0000 0.03868(13) Uani 1 2 d S . P . .
C20 C 0.7741(11) 0.558(2) 0.8757(12) 0.156(16) Uani 0.56(2) 1 d G . P A 1
C21 C 0.7791(10) 0.425(2) 0.8879(13) 0.111(14) Uani 0.56(2) 1 d G . P A 1
H21 H 0.7414 0.3757 0.8858 0.133 Uiso 0.56(2) 1 calc R U P A 1
C22 C 0.8404(13) 0.3666(13) 0.9032(16) 0.156(16) Uani 0.56(2) 1 d G . P A 1
H22 H 0.8437 0.2775 0.9113 0.188 Uiso 0.56(2) 1 calc R U P A 1
C23 C 0.8968(10) 0.441(2) 0.9063(16) 0.132(16) Uani 0.56(2) 1 d G . P A 1
H23 H 0.9378 0.4016 0.9165 0.158 Uiso 0.56(2) 1 calc R U P A 1
C24 C 0.8918(12) 0.574(2) 0.8941(14) 0.136(11) Uani 0.56(2) 1 d G . P A 1
H24 H 0.9295 0.6237 0.8962 0.163 Uiso 0.56(2) 1 calc R U P A 1
C25 C 0.8305(15) 0.6328(13) 0.8789(13) 0.18(2) Uani 0.56(2) 1 d G . P A 1
H25 H 0.8272 0.7218 0.8707 0.211 Uiso 0.56(2) 1 calc R U P A 1
C26 C 0.721(3) 0.601(3) 0.853(3) 0.22(3) Uani 0.56(2) 1 d . . P A 1
H26A H 0.7189 0.6505 0.7949 0.330 Uiso 0.56(2) 1 calc R U P A 1
H26B H 0.7102 0.6563 0.9034 0.330 Uiso 0.56(2) 1 calc R U P A 1
H26C H 0.6895 0.5319 0.8425 0.330 Uiso 0.56(2) 1 calc R U P A 1
C20A C 0.7070(6) 0.592(3) 0.8612(16) 0.15(2) Uani 0.45(2) 1 d G . P B 2
H20A H 0.6652 0.6280 0.8513 0.177 Uiso 0.45(2) 1 calc R U P B 2
C21A C 0.7148(12) 0.460(3) 0.8783(17) 0.16(2) Uani 0.45(2) 1 d G . P B 2
H21A H 0.6783 0.4080 0.8798 0.192 Uiso 0.45(2) 1 calc R U P B 2
C22A C 0.7772(16) 0.4060(16) 0.8931(15) 0.17(4) Uani 0.45(2) 1 d G . P B 2
H22A H 0.7825 0.3178 0.9045 0.202 Uiso 0.45(2) 1 calc R U P B 2
C23A C 0.8319(10) 0.484(2) 0.8908(12) 0.116(13) Uani 0.45(2) 1 d G . P B 2
C24A C 0.8240(7) 0.6155(19) 0.8738(14) 0.077(8) Uani 0.45(2) 1 d G . P B 2
H24A H 0.8606 0.6676 0.8723 0.092 Uiso 0.45(2) 1 calc R U P B 2
C25A C 0.7616(10) 0.6696(17) 0.8590(16) 0.121(12) Uani 0.45(2) 1 d G . P B 2
H25A H 0.7564 0.7578 0.8476 0.145 Uiso 0.45(2) 1 calc R U P B 2
C26A C 0.889(4) 0.427(5) 0.906(4) 0.24(5) Uani 0.45(2) 1 d . . P B 2
H26D H 0.8994 0.3941 0.8466 0.366 Uiso 0.45(2) 1 calc R U P B 2
H26E H 0.8878 0.3561 0.9504 0.366 Uiso 0.45(2) 1 calc R U P B 2
H26F H 0.9221 0.4873 0.9333 0.366 Uiso 0.45(2) 1 calc R U P B 2
N1 N 0.60966(19) 0.4500(4) 0.2256(3) 0.0438(9) Uani 1 1 d . . . . .
O1 O 0.67667(15) 0.4034(4) 0.4196(3) 0.0540(9) Uani 1 1 d . . . . .

loop_
_atom_site_aniso_label
_atom_site_aniso_U_11
_atom_site_aniso_U_22
_atom_site_aniso_U_33
_atom_site_aniso_U_23
_atom_site_aniso_U_13
_atom_site_aniso_U_12
C1 0.034(2) 0.040(3) 0.057(3) 0.002(2) 0.007(2) 0.006(2)
C2 0.034(2) 0.051(3) 0.047(3) 0.002(2) 0.000(2) 0.007(2)
C3 0.031(2) 0.050(3) 0.054(3) -0.005(2) 0.001(2) 0.000(2)
C4 0.035(3) 0.057(3) 0.058(3) -0.002(2) 0.011(2) 0.003(2)
C5 0.047(3) 0.059(3) 0.050(3) -0.008(3) 0.011(2) 0.007(3)
C6 0.033(2) 0.043(3) 0.056(3) -0.008(2) 0.004(2) 0.006(2)
C7 0.041(3) 0.043(3) 0.071(3) -0.014(3) 0.000(2) 0.004(2)
C8 0.040(3) 0.052(3) 0.062(3) -0.010(3) -0.007(2) -0.006(2)
C9 0.043(3) 0.063(4) 0.081(4) -0.002(3) -0.011(3) -0.002(3)
C10 0.047(3) 0.046(3) 0.073(4) -0.004(3) -0.005(3) -0.005(2)
C11 0.090(5) 0.114(7) 0.076(5) 0.029(4) 0.016(4) -0.009(5)
C12 0.040(3) 0.078(4) 0.045(3) -0.004(3) 0.001(2) 0.003(3)
C13 0.053(4) 0.165(8) 0.057(4) -0.015(4) -0.009(3) -0.003(4)
C14 0.070(4) 0.075(4) 0.062(4) -0.012(3) 0.017(3) 0.001(3)
C15 0.077(4) 0.095(5) 0.073(4) 0.024(4) 0.013(3) 0.016(4)
C16 0.043(3) 0.079(5) 0.071(4) -0.001(3) 0.023(3) -0.005(3)
C17 0.097(7) 0.351(19) 0.155(10) -0.085(12) 0.075(8) -0.118(11)
C18 0.103(8) 0.32(2) 0.167(11) 0.128(14) 0.057(8) 0.006(11)
C19 0.193(13) 0.116(9) 0.52(3) -0.077(14) 0.284(18) -0.029(9)
Cl2 0.0494(7) 0.0463(7) 0.0619(7) -0.0068(6) 0.0170(6) 0.0023(6)
Cl3 0.0645(9) 0.0469(8) 0.0810(9) 0.0145(7) 0.0234(7) 0.0045(7)
Cl4 0.0418(7) 0.0776(9) 0.0606(8) -0.0137(7) 0.0004(6) -0.0021(7)
Hf1 0.03175(18) 0.03480(18) 0.04995(19) -0.00085(12) 0.00794(12) -0.00035(11)
C20 0.22(4) 0.20(4) 0.048(9) 0.002(14) 0.013(13) 0.09(3)
C21 0.17(4) 0.079(17) 0.10(2) -0.008(14) 0.06(2) -0.02(2)
C22 0.27(5) 0.067(13) 0.120(19) 0.011(12) 0.01(3) -0.04(2)
C23 0.14(2) 0.15(3) 0.11(3) 0.03(2) 0.03(2) 0.05(3)
C24 0.16(2) 0.14(2) 0.118(16) -0.020(16) 0.068(17) -0.055(19)
C25 0.30(6) 0.14(3) 0.12(3) 0.00(2) 0.11(4) -0.09(4)
C26 0.45(8) 0.12(3) 0.10(2) -0.01(2) 0.07(3) -0.07(4)
C20A 0.046(11) 0.30(7) 0.10(2) -0.07(3) 0.017(11) 0.00(2)
C21A 0.20(4) 0.19(4) 0.10(2) -0.06(3) 0.06(2) -0.13(4)
C22A 0.28(10) 0.10(3) 0.11(3) -0.03(3) -0.02(5) -0.07(5)
C23A 0.11(2) 0.19(4) 0.043(9) 0.007(13) 0.021(11) 0.05(2)
C24A 0.065(13) 0.059(13) 0.10(2) -0.006(12) 0.004(12) -0.021(11)
C25A 0.20(3) 0.073(14) 0.096(15) -0.012(13) 0.02(2) -0.015(19)
C26A 0.39(12) 0.23(7) 0.12(5) -0.07(4) 0.05(6) -0.08(8)
N1 0.033(2) 0.040(2) 0.055(2) -0.0029(19) -0.0025(17) -0.0016(19)
O1 0.0331(17) 0.067(2) 0.064(2) -0.0003(18) 0.0116(15) -0.0037(17)

loop_
_atom_type_symbol
_atom_type_description
_atom_type_scat_dispersion_real
_atom_type_scat_dispersion_imag
_atom_type_scat_source
C C 0.0033 0.0016 'International Tables Vol C Tables 4.2.6.8 and 6.1.1.4'
H H 0.0000 0.0000 'International Tables Vol C Tables 4.2.6.8 and 6.1.1.4'
N N 0.0061 0.0033 'International Tables Vol C Tables 4.2.6.8 and 6.1.1.4'
O O 0.0106 0.0060 'International Tables Vol C Tables 4.2.6.8 and 6.1.1.4'
Cl Cl 0.1484 0.1585 'International Tables Vol C Tables 4.2.6.8 and 6.1.1.4'
Hf Hf -0.5830 6.1852 'International Tables Vol C Tables 4.2.6.8 and 6.1.1.4'

loop_
_geom_angle_atom_site_label_1
_geom_angle_atom_site_label_2
_geom_angle_atom_site_label_3
_geom_angle
_geom_angle_site_symmetry_1
_geom_angle_site_symmetry_3
O1 C1 C6 113.9(4) . .
O1 C1 C2 124.8(5) . .
C6 C1 C2 121.3(4) . .
C3 C2 C1 116.0(5) . .
C3 C2 C12 121.5(5) . .
C1 C2 C12 122.5(5) . .
C4 C3 C2 124.4(5) . .
C4 C3 H3 117.8 . .
C2 C3 H3 117.8 . .
C5 C4 C3 117.0(5) . .
C5 C4 C16 120.7(5) . .
C3 C4 C16 122.2(5) . .
C4 C5 C6 121.6(5) . .
C4 C5 H5 119.2 . .
C6 C5 H5 119.2 . .
C5 C6 C1 119.7(4) . .
C5 C6 C7 120.7(5) . .
C1 C6 C7 119.5(4) . .
C6 C7 N1 114.0(4) . .
C6 C7 H7A 108.8 . .
N1 C7 H7A 108.8 . .
C6 C7 H7B 108.8 . .
N1 C7 H7B 108.8 . .
H7A C7 H7B 107.7 . .
N1 C8 C9 112.8(4) . .
N1 C8 H8A 109.0 . .
C9 C8 H8A 109.0 . .
N1 C8 H8B 109.0 . .
C9 C8 H8B 109.0 . .
H8A C8 H8B 107.8 . .
C8 C9 H9A 109.5 . .
C8 C9 H9B 109.5 . .
H9A C9 H9B 109.5 . .
C8 C9 H9C 109.5 . .
H9A C9 H9C 109.5 . .
H9B C9 H9C 109.5 . .
N1 C10 C11 115.2(5) . .
N1 C10 H10A 108.5 . .
C11 C10 H10A 108.5 . .
N1 C10 H10B 108.5 . .
C11 C10 H10B 108.5 . .
H10A C10 H10B 107.5 . .
C10 C11 H11A 109.5 . .
C10 C11 H11B 109.5 . .
H11A C11 H11B 109.5 . .
C10 C11 H11C 109.5 . .
H11A C11 H11C 109.5 . .
H11B C11 H11C 109.5 . .
C14 C12 C13 107.0(5) . .
C14 C12 C2 109.8(5) . .
C13 C12 C2 111.6(5) . .
C14 C12 C15 111.1(5) . .
C13 C12 C15 106.3(5) . .
C2 C12 C15 111.0(5) . .
C12 C13 H13A 109.5 . .
C12 C13 H13B 109.5 . .
H13A C13 H13B 109.5 . .
C12 C13 H13C 109.5 . .
H13A C13 H13C 109.5 . .
H13B C13 H13C 109.5 . .
C12 C14 H14A 109.5 . .
C12 C14 H14B 109.5 . .
H14A C14 H14B 109.5 . .
C12 C14 H14C 109.5 . .
H14A C14 H14C 109.5 . .
H14B C14 H14C 109.5 . .
C12 C15 H15A 109.5 . .
C12 C15 H15B 109.5 . .
H15A C15 H15B 109.5 . .
C12 C15 H15C 109.5 . .
H15A C15 H15C 109.5 . .
H15B C15 H15C 109.5 . .
C19 C16 C17 111.3(10) . .
C19 C16 C18 109.0(11) . .
C17 C16 C18 104.8(10) . .
C19 C16 C4 110.1(6) . .
C17 C16 C4 112.8(6) . .
C18 C16 C4 108.6(6) . .
C16 C17 H17A 109.5 . .
C16 C17 H17B 109.5 . .
H17A C17 H17B 109.5 . .
C16 C17 H17C 109.5 . .
H17A C17 H17C 109.5 . .
H17B C17 H17C 109.5 . .
C16 C18 H18A 109.5 . .
C16 C18 H18B 109.5 . .
H18A C18 H18B 109.5 . .
C16 C18 H18C 109.5 . .
H18A C18 H18C 109.5 . .
H18B C18 H18C 109.5 . .
C16 C19 H19A 109.5 . .
C16 C19 H19B 109.5 . .
H19A C19 H19B 109.5 . .
C16 C19 H19C 109.5 . .
H19A C19 H19C 109.5 . .
H19B C19 H19C 109.5 . .
Cl3 Hf1 Cl3 180.0 . 3_675
Cl3 Hf1 Cl4 90.46(6) . .
Cl3 Hf1 Cl4 89.54(6) 3_675 .
Cl3 Hf1 Cl4 89.54(6) . 3_675
Cl3 Hf1 Cl4 90.46(6) 3_675 3_675
Cl4 Hf1 Cl4 180.0 . 3_675
Cl3 Hf1 Cl2 90.08(5) . 3_675
Cl3 Hf1 Cl2 89.92(5) 3_675 3_675
Cl4 Hf1 Cl2 89.52(5) . 3_675
Cl4 Hf1 Cl2 90.48(5) 3_675 3_675
Cl3 Hf1 Cl2 89.92(5) . .
Cl3 Hf1 Cl2 90.08(5) 3_675 .
Cl4 Hf1 Cl2 90.47(5) . .
Cl4 Hf1 Cl2 89.52(5) 3_675 .
Cl2 Hf1 Cl2 180.0 3_675 .
C26 C20 C21 117(3) . .
C26 C20 C25 123(3) . .
C21 C20 C25 120.0 . .
C20 C21 C22 120.0 . .
C20 C21 H21 120.0 . .
C22 C21 H21 120.0 . .
C23 C22 C21 120.0 . .
C23 C22 H22 120.0 . .
C21 C22 H22 120.0 . .
C24 C23 C22 120.0 . .
C24 C23 H23 120.0 . .
C22 C23 H23 120.0 . .
C23 C24 C25 120.0 . .
C23 C24 H24 120.0 . .
C25 C24 H24 120.0 . .
C24 C25 C20 120.0 . .
C24 C25 H25 120.0 . .
C20 C25 H25 120.0 . .
C20 C26 H26A 109.5 . .
C20 C26 H26B 109.5 . .
H26A C26 H26B 109.5 . .
C20 C26 H26C 109.5 . .
H26A C26 H26C 109.5 . .
H26B C26 H26C 109.5 . .
C21A C20A C25A 120.0 . .
C21A C20A H20A 120.0 . .
C25A C20A H20A 120.0 . .
C22A C21A C20A 120.0 . .
C22A C21A H21A 120.0 . .
C20A C21A H21A 120.0 . .
C21A C22A C23A 120.0 . .
C21A C22A H22A 120.0 . .
C23A C22A H22A 120.0 . .
C26A C23A C24A 123(3) . .
C26A C23A C22A 117(3) . .
C24A C23A C22A 120.0 . .
C23A C24A C25A 120.0 . .
C23A C24A H24A 120.0 . .
C25A C24A H24A 120.0 . .
C24A C25A C20A 120.0 . .
C24A C25A H25A 120.0 . .
C20A C25A H25A 120.0 . .
C23A C26A H26D 109.5 . .
C23A C26A H26E 109.5 . .
H26D C26A H26E 109.5 . .
C23A C26A H26F 109.5 . .
H26D C26A H26F 109.5 . .
H26E C26A H26F 109.5 . .
C10 N1 C8 113.8(4) . .
C10 N1 C7 112.3(4) . .
C8 N1 C7 108.7(4) . .

loop_
_geom_bond_atom_site_label_1
_geom_bond_atom_site_label_2
_geom_bond_distance
_geom_bond_site_symmetry_2
C1 O1 1.374(6) .
C1 C6 1.392(7) .
C1 C2 1.397(7) .
C2 C3 1.396(8) .
C2 C12 1.540(8) .
C3 C4 1.386(8) .
C3 H3 0.9300 .
C4 C5 1.379(8) .
C4 C16 1.549(8) .
C5 C6 1.382(7) .
C5 H5 0.9300 .
C6 C7 1.500(7) .
C7 N1 1.517(6) .
C7 H7A 0.9700 .
C7 H7B 0.9700 .
C8 N1 1.510(6) .
C8 C9 1.511(8) .
C8 H8A 0.9700 .
C8 H8B 0.9700 .
C9 H9A 0.9600 .
C9 H9B 0.9600 .
C9 H9C 0.9600 .
C10 N1 1.501(7) .
C10 C11 1.503(8) .
C10 H10A 0.9700 .
C10 H10B 0.9700 .
C11 H11A 0.9600 .
C11 H11B 0.9600 .
C11 H11C 0.9600 .
C12 C14 1.535(8) .
C12 C13 1.535(8) .
C12 C15 1.542(9) .
C13 H13A 0.9600 .
C13 H13B 0.9600 .
C13 H13C 0.9600 .
C14 H14A 0.9600 .
C14 H14B 0.9600 .
C14 H14C 0.9600 .
C15 H15A 0.9600 .
C15 H15B 0.9600 .
C15 H15C 0.9600 .
C16 C19 1.430(12) .
C16 C17 1.451(12) .
C16 C18 1.507(13) .
C17 H17A 0.9600 .
C17 H17B 0.9600 .
C17 H17C 0.9600 .
C18 H18A 0.9600 .
C18 H18B 0.9600 .
C18 H18C 0.9600 .
C19 H19A 0.9600 .
C19 H19B 0.9600 .
C19 H19C 0.9600 .
Cl2 Hf1 2.4526(12) .
Cl3 Hf1 2.4364(14) .
Cl4 Hf1 2.4493(13) .
Hf1 Cl3 2.4364(14) 3_675
Hf1 Cl4 2.4493(13) 3_675
Hf1 Cl2 2.4526(12) 3_675
C20 C26 1.19(5) .
C20 C21 1.3900 .
C20 C25 1.3900 .
C21 C22 1.3900 .
C21 H21 0.9300 .
C22 C23 1.3900 .
C22 H22 0.9300 .
C23 C24 1.3900 .
C23 H23 0.9300 .
C24 C25 1.3900 .
C24 H24 0.9300 .
C25 H25 0.9300 .
C26 H26A 0.9600 .
C26 H26B 0.9600 .
C26 H26C 0.9600 .
C20A C21A 1.3900 .
C20A C25A 1.3900 .
C20A H20A 0.9300 .
C21A C22A 1.3900 .
C21A H21A 0.9300 .
C22A C23A 1.3900 .
C22A H22A 0.9300 .
C23A C26A 1.31(7) .
C23A C24A 1.3900 .
C24A C25A 1.3900 .
C24A H24A 0.9300 .
C25A H25A 0.9300 .
C26A H26D 0.9600 .
C26A H26E 0.9600 .
C26A H26F 0.9600 .

loop_
_geom_torsion_atom_site_label_1
_geom_torsion_atom_site_label_2
_geom_torsion_atom_site_label_3
_geom_torsion_atom_site_label_4
_geom_torsion
O1 C1 C2 C3 177.1(5)
C6 C1 C2 C3 -0.3(7)
O1 C1 C2 C12 -2.5(8)
C6 C1 C2 C12 -179.9(5)
C1 C2 C3 C4 0.0(7)
C12 C2 C3 C4 179.6(5)
C2 C3 C4 C5 -0.2(8)
C2 C3 C4 C16 -178.5(5)
C3 C4 C5 C6 0.7(8)
C16 C4 C5 C6 179.0(5)
C4 C5 C6 C1 -1.0(8)
C4 C5 C6 C7 -176.8(5)
O1 C1 C6 C5 -176.9(5)
C2 C1 C6 C5 0.8(8)
O1 C1 C6 C7 -1.1(7)
C2 C1 C6 C7 176.6(5)
C5 C6 C7 N1 -119.8(5)
C1 C6 C7 N1 64.4(7)
C3 C2 C12 C14 113.5(6)
C1 C2 C12 C14 -67.0(7)
C3 C2 C12 C13 -4.9(8)
C1 C2 C12 C13 174.6(6)
C3 C2 C12 C15 -123.3(5)
C1 C2 C12 C15 56.2(7)
C5 C4 C16 C19 -63.8(12)
C3 C4 C16 C19 114.4(11)
C5 C4 C16 C17 171.2(10)
C3 C4 C16 C17 -10.6(11)
C5 C4 C16 C18 55.5(10)
C3 C4 C16 C18 -126.3(9)
C26 C20 C21 C22 172(3)
C25 C20 C21 C22 0.0
C20 C21 C22 C23 0.0
C21 C22 C23 C24 0.0
C22 C23 C24 C25 0.0
C23 C24 C25 C20 0.0
C26 C20 C25 C24 -172(3)
C21 C20 C25 C24 0.0
C25A C20A C21A C22A 0.0
C20A C21A C22A C23A 0.0
C21A C22A C23A C26A 179(3)
C21A C22A C23A C24A 0.0
C26A C23A C24A C25A -179(4)
C22A C23A C24A C25A 0.0
C23A C24A C25A C20A 0.0
C21A C20A C25A C24A 0.0
C11 C10 N1 C8 -60.2(6)
C11 C10 N1 C7 63.8(6)
C9 C8 N1 C10 -55.9(6)
C9 C8 N1 C7 178.2(5)
C6 C7 N1 C10 54.2(6)
C6 C7 N1 C8 -178.9(5)
